data_4342329
loop_
_publ_author_name
'Li, Ji-Kun'
'Huang, Xian-Qiang'
'Yang, Song'
'Ma, Hong-Wei'
'Chi, Ying-Nan'
'Hu, Chang-Wen'

_publ_section_title
;
 Four alkoxohexavanadate-based pd-polyoxovanadates as robust heterogeneous
 catalysts for oxidation of benzyl-alkanes.
;
_journal_issue 4
_journal_name_full 'Inorganic chemistry'
_journal_page_first 1454
_journal_page_last 1461
_journal_paper_doi 10.1021/ic502447b
_journal_volume 54
_journal_year 2015
_chemical_formula_moiety 'C38 H58 N6 O24 Pd2 V6'
_chemical_formula_sum 'C38 H58 N6 O24 Pd2 V6'
_chemical_formula_weight 1501.34
_space_group_crystal_system monoclinic
_space_group_IT_number 14
_space_group_name_Hall '-P 2ybc'
_space_group_name_H-M_alt 'P 1 21/c 1'
_symmetry_space_group_name_Hall '-P 2ybc'
_symmetry_space_group_name_H-M 'P 1 21/c 1'
_atom_sites_solution_hydrogens geom
_atom_sites_solution_primary direct
_atom_sites_solution_secondary difmap
_audit_creation_method SHELXL-2014/6
_cell_angle_alpha 90
_cell_angle_beta 98.513(4)
_cell_angle_gamma 90
_cell_formula_units_Z 4
_cell_length_a 15.949(4)
_cell_length_b 24.934(6)
_cell_length_c 13.822(3)
_cell_measurement_reflns_used 3160
_cell_measurement_temperature 296(2)
_cell_measurement_theta_max 20.70
_cell_measurement_theta_min 2.21
_cell_volume 5436(2)
_computing_cell_refinement 'Bruker SAINT'
_computing_data_collection 'Bruker APEX2'
_computing_data_reduction 'Bruker SAINT'
_computing_molecular_graphics 'Bruker SHELXTL'
_computing_publication_material 'Bruker SHELXTL'
_computing_structure_refinement 'SHELXL-2014/6 (Sheldrick, 2014)'
_computing_structure_solution 'SHELXS-97 (Sheldrick, 2008)'
_diffrn_ambient_temperature 296(2)
_diffrn_measured_fraction_theta_full 0.965
_diffrn_measured_fraction_theta_max 0.987
_diffrn_measurement_device_type 'Bruker APEX-II CCD'
_diffrn_measurement_method '\f and \w scans'
_diffrn_radiation_type MoK\a
_diffrn_radiation_wavelength 0.71073
_diffrn_reflns_av_R_equivalents 0.0925
_diffrn_reflns_av_unetI/netI 0.1148
_diffrn_reflns_Laue_measured_fraction_full 0.965
_diffrn_reflns_Laue_measured_fraction_max 0.987
_diffrn_reflns_limit_h_max 18
_diffrn_reflns_limit_h_min -13
_diffrn_reflns_limit_k_max 27
_diffrn_reflns_limit_k_min -29
_diffrn_reflns_limit_l_max 16
_diffrn_reflns_limit_l_min -16
_diffrn_reflns_number 26240
_diffrn_reflns_point_group_measured_fraction_full 0.965
_diffrn_reflns_point_group_measured_fraction_max 0.987
_diffrn_reflns_theta_full 25.242
_diffrn_reflns_theta_max 25.050
_diffrn_reflns_theta_min 1.528
_diffrn_source 'fine-focus sealed tube'
_exptl_absorpt_coefficient_mu 1.714
_exptl_absorpt_correction_T_max 0.7954
_exptl_absorpt_correction_T_min 0.6739
_exptl_absorpt_correction_type multi-scan
_exptl_absorpt_process_details sadabs
_exptl_crystal_colour yellow
_exptl_crystal_density_diffrn 1.834
_exptl_crystal_density_method 'not measured'
_exptl_crystal_description block
_exptl_crystal_F_000 3000
_exptl_crystal_size_max 0.250
_exptl_crystal_size_mid 0.180
_exptl_crystal_size_min 0.140
_refine_diff_density_max 1.259
_refine_diff_density_min -1.732
_refine_diff_density_rms 0.184
_refine_ls_extinction_coef 0.00024(13)
_refine_ls_extinction_expression Fc^*^=kFc[1+0.001xFc^2^\l^3^/sin(2\q)]^-1/4^
_refine_ls_extinction_method SHELXL
_refine_ls_goodness_of_fit_ref 1.044
_refine_ls_hydrogen_treatment constr
_refine_ls_matrix_type full
_refine_ls_number_parameters 686
_refine_ls_number_reflns 9504
_refine_ls_number_restraints 1399
_refine_ls_restrained_S_all 1.148
_refine_ls_R_factor_all 0.1552
_refine_ls_R_factor_gt 0.0842
_refine_ls_shift/su_max 0.012
_refine_ls_shift/su_mean 0.000
_refine_ls_structure_factor_coef Fsqd
_refine_ls_weighting_details 'w=1/[\s^2^(Fo^2^)+(0.1496P)^2^+7.2122P] where P=(Fo^2^+2Fc^2^)/3'
_refine_ls_weighting_scheme calc
_refine_ls_wR_factor_gt 0.2286
_refine_ls_wR_factor_ref 0.2849
_reflns_Friedel_coverage 0.000
_reflns_number_gt 4920
_reflns_number_total 9504
_reflns_threshold_expression 'I > 2\s(I)'
_cod_data_source_file ic502447b_si_002.cif
_cod_data_source_block 1ma
_cod_depositor_comments 'Adding full bibliography for 4342328--4342332.cif.'
_cod_database_code 4342329
_shelx_space_group_comment
;
The symmetry employed for this shelxl refinement is uniquely defined
by the following loop, which should always be used as a source of
symmetry information in preference to the above space-group names.
They are only intended as comments.
;
_shelx_estimated_absorpt_t_min 0.674
_shelx_estimated_absorpt_t_max 0.795
_shelxl_version_number 2014/6

loop_
_space_group_symop_operation_xyz
'x, y, z'
'-x, y+1/2, -z+1/2'
'-x, -y, -z'
'x, -y-1/2, z-1/2'

loop_
_atom_site_label
_atom_site_type_symbol
_atom_site_fract_x
_atom_site_fract_y
_atom_site_fract_z
_atom_site_U_iso_or_equiv
_atom_site_adp_type
_atom_site_occupancy
_atom_site_site_symmetry_order
_atom_site_calc_flag
_atom_site_refinement_flags_posn
_atom_site_refinement_flags_adp
Pd1 Pd 0.21847(6) 0.73583(4) 0.29469(7) 0.0473(3) Uani 1 1 d . .
Pd2 Pd 0.24623(6) 0.73426(4) 0.06140(6) 0.0474(3) Uani 1 1 d . .
V1 V 0.29731(12) 0.49243(9) 0.65852(16) 0.0539(6) Uani 1 1 d . .
V2 V 0.17279(14) 0.46384(9) 0.79990(16) 0.0581(6) Uani 1 1 d D .
V3 V 0.16262(15) 0.39723(10) 0.59476(17) 0.0668(7) Uani 1 1 d . .
V4 V 0.36117(15) 0.36784(9) 0.66383(18) 0.0649(7) Uani 1 1 d . .
V5 V 0.35891(14) 0.42984(9) 0.85550(17) 0.0602(6) Uani 1 1 d D .
V6 V 0.2097(2) 0.34203(10) 0.7911(2) 0.0848(9) Uani 1 1 d . .
O1 O 0.3310(5) 0.5433(4) 0.6040(7) 0.071(2) Uani 1 1 d . U
O2 O 0.2131(5) 0.4666(3) 0.5555(6) 0.0619(16) Uani 1 1 d . U
O3 O 0.3762(5) 0.4372(4) 0.6065(7) 0.0668(16) Uani 1 1 d . U
O4 O 0.3816(5) 0.4905(3) 0.7724(6) 0.0614(17) Uani 1 1 d D U
O5 O 0.2220(5) 0.5208(3) 0.7232(6) 0.0590(16) Uani 1 1 d D U
O6 O 0.1050(6) 0.4987(4) 0.8483(7) 0.070(2) Uani 1 1 d . U
O7 O 0.0985(5) 0.4438(3) 0.6689(6) 0.0593(17) Uani 1 1 d D U
O8 O 0.1465(6) 0.3893(4) 0.8419(7) 0.0744(18) Uani 1 1 d D U
O9 O 0.2665(5) 0.4655(4) 0.8960(6) 0.0666(18) Uani 1 1 d D U
O10 O 0.0964(6) 0.3907(4) 0.4986(7) 0.078(2) Uani 1 1 d . U
O11 O 0.2601(6) 0.3623(4) 0.5521(7) 0.0723(17) Uani 1 1 d . U
O12 O 0.1392(6) 0.3411(4) 0.6670(7) 0.0718(17) Uani 1 1 d . U
O13 O 0.4228(6) 0.3335(4) 0.6078(8) 0.087(3) Uani 1 1 d . U
O14 O 0.4253(5) 0.3830(4) 0.7699(7) 0.0692(17) Uani 1 1 d D U
O15 O 0.3015(6) 0.3112(4) 0.7221(7) 0.0756(17) Uani 1 1 d . U
O16 O 0.4297(6) 0.4382(4) 0.9505(7) 0.082(3) Uani 1 1 d D U
O17 O 0.1818(7) 0.2881(5) 0.8418(8) 0.101(3) Uani 1 1 d . U
O18 O 0.3040(6) 0.3615(4) 0.8889(7) 0.0746(18) Uani 1 1 d D U
O19 O 0.2604(5) 0.4133(3) 0.7168(6) 0.0602(14) Uani 1 1 d D U
O20 O 0.1319(5) 0.6799(3) 0.2533(6) 0.0615(17) Uani 1 1 d . U
O21 O 0.3058(5) 0.6798(3) 0.3279(6) 0.0606(17) Uani 1 1 d . U
O22 O 0.2118(5) 0.8107(3) 0.0498(6) 0.0632(17) Uani 1 1 d . U
O23 O 0.1255(5) 0.7105(4) 0.0312(6) 0.0619(17) Uani 1 1 d . U
O24 O 0.079(3) 0.4340(17) 0.047(4) 0.50(3) Uani 1 1 d . U
H1 H 0.0665 0.4465 0.1000 0.605 Uiso 1 1 d R U
H2 H 0.1260 0.4178 0.0621 0.605 Uiso 1 1 d R U
N1 N 0.3086(6) 0.7925(4) 0.3284(7) 0.050(2) Uani 1 1 d . .
N2 N 0.1254(6) 0.7918(4) 0.2699(7) 0.051(2) Uani 1 1 d . .
N3 N 0.2192(6) 0.8661(5) 0.2761(7) 0.062(3) Uani 1 1 d . .
H3 H 0.2214 0.8983 0.2540 0.075 Uiso 1 1 calc R U
N4 N 0.3675(6) 0.7576(4) 0.0949(7) 0.048(2) Uani 1 1 d . .
N5 N 0.2813(7) 0.6561(4) 0.0624(7) 0.054(3) Uani 1 1 d . .
N6 N 0.4229(6) 0.6727(4) 0.1391(8) 0.059(3) Uani 1 1 d . .
H6 H 0.4644 0.6572 0.1751 0.070 Uiso 1 1 calc R U
C1 C 0.2074(10) 0.4799(7) 0.4516(12) 0.096(3) Uani 1 1 d . U
H1A H 0.1595 0.4618 0.4155 0.143 Uiso 1 1 calc R U
H1B H 0.2006 0.5179 0.4430 0.143 Uiso 1 1 calc R U
H1C H 0.2583 0.4686 0.4281 0.143 Uiso 1 1 calc R U
C2 C 0.4172(10) 0.4436(7) 0.5242(12) 0.087(3) Uani 1 1 d . U
H2A H 0.4182 0.4809 0.5073 0.131 Uiso 1 1 calc R U
H2B H 0.4743 0.4304 0.5386 0.131 Uiso 1 1 calc R U
H2C H 0.3873 0.4238 0.4703 0.131 Uiso 1 1 calc R U
C3 C 0.4800(11) 0.5091(8) 0.7742(14) 0.115(4) Uani 1 1 d . U
H3C H 0.5105 0.5046 0.8390 0.173 Uiso 1 1 calc R U
H3D H 0.5058 0.4875 0.7292 0.173 Uiso 1 1 calc R U
H3E H 0.4816 0.5461 0.7555 0.173 Uiso 1 1 calc R U
C4 C 0.0418(9) 0.4820(6) 0.6255(10) 0.075(3) Uani 1 1 d . U
H4A H 0.0170 0.5006 0.6751 0.112 Uiso 1 1 calc R U
H4B H 0.0711 0.5072 0.5900 0.112 Uiso 1 1 calc R U
H4C H -0.0021 0.4647 0.5814 0.112 Uiso 1 1 calc R U
C5 C 0.1541(14) 0.4024(8) 0.9528(11) 0.137(4) Uani 1 1 d D U
H5A H 0.1132 0.4293 0.9628 0.206 Uiso 1 1 calc R U
H5B H 0.1436 0.3705 0.9880 0.206 Uiso 1 1 calc R U
H5C H 0.2101 0.4154 0.9760 0.206 Uiso 1 1 calc R U
C6 C 0.2555(11) 0.3308(7) 0.4704(12) 0.095(3) Uani 1 1 d . U
H6C H 0.3111 0.3179 0.4638 0.143 Uiso 1 1 calc R U
H6D H 0.2186 0.3009 0.4764 0.143 Uiso 1 1 calc R U
H6E H 0.2335 0.3515 0.4137 0.143 Uiso 1 1 calc R U
C7 C 0.2807(12) 0.2564(7) 0.6830(14) 0.101(4) Uani 1 1 d . U
H7A H 0.2509 0.2371 0.7274 0.152 Uiso 1 1 calc R U
H7B H 0.2457 0.2590 0.6204 0.152 Uiso 1 1 calc R U
H7C H 0.3321 0.2377 0.6760 0.152 Uiso 1 1 calc R U
C8 C 0.3221(12) 0.3395(8) 0.9815(12) 0.112(4) Uani 1 1 d D U
H8A H 0.3722 0.3560 1.0159 0.168 Uiso 1 1 calc R U
H8B H 0.2754 0.3456 1.0166 0.168 Uiso 1 1 calc R U
H8C H 0.3313 0.3016 0.9762 0.168 Uiso 1 1 calc R U
C9 C 0.3869(8) 0.7769(6) 0.3679(10) 0.064(2) Uani 1 1 d . U
H9 H 0.3960 0.7405 0.3802 0.077 Uiso 1 1 calc R U
C10 C 0.4543(8) 0.8112(6) 0.3915(10) 0.068(2) Uani 1 1 d . U
H10 H 0.5077 0.7983 0.4167 0.081 Uiso 1 1 calc R U
C11 C 0.4403(9) 0.8658(6) 0.3766(10) 0.069(2) Uani 1 1 d . U
H11 H 0.4843 0.8903 0.3913 0.083 Uiso 1 1 calc R U
C12 C 0.3621(8) 0.8822(6) 0.3406(10) 0.066(2) Uani 1 1 d . U
H12 H 0.3518 0.9187 0.3317 0.079 Uiso 1 1 calc R U
C13 C 0.2950(8) 0.8461(6) 0.3158(9) 0.059(2) Uani 1 1 d . U
C14 C 0.1385(8) 0.8444(5) 0.2646(10) 0.0608(19) Uani 1 1 d . U
C15 C 0.0713(8) 0.8798(6) 0.2435(10) 0.064(2) Uani 1 1 d . U
H15 H 0.0821 0.9163 0.2395 0.077 Uiso 1 1 calc R U
C16 C -0.0086(8) 0.8624(6) 0.2289(10) 0.067(2) Uani 1 1 d . U
H16 H -0.0531 0.8864 0.2130 0.080 Uiso 1 1 calc R U
C17 C -0.0242(9) 0.8092(6) 0.2374(10) 0.067(2) Uani 1 1 d . U
H17 H -0.0794 0.7960 0.2286 0.081 Uiso 1 1 calc R U
C18 C 0.0438(8) 0.7755(6) 0.2593(10) 0.064(2) Uani 1 1 d . U
H18 H 0.0331 0.7392 0.2673 0.077 Uiso 1 1 calc R U
C19 C 0.0683(9) 0.5982(6) 0.2043(12) 0.079(4) Uani 1 1 d . U
H19A H 0.0829 0.5609 0.2022 0.118 Uiso 1 1 calc R U
H19B H 0.0242 0.6027 0.2440 0.118 Uiso 1 1 calc R U
H19C H 0.0486 0.6107 0.1392 0.118 Uiso 1 1 calc R U
C20 C 0.1451(8) 0.6300(5) 0.2475(10) 0.059(2) Uani 1 1 d . U
C21 C 0.2219(8) 0.6054(6) 0.2759(9) 0.0603(19) Uani 1 1 d . U
H21 H 0.2242 0.5687 0.2638 0.072 Uiso 1 1 calc R U
C22 C 0.2953(8) 0.6287(6) 0.3199(10) 0.061(2) Uani 1 1 d . U
C23 C 0.3732(8) 0.5971(6) 0.3556(10) 0.067(3) Uani 1 1 d . U
H23A H 0.3610 0.5595 0.3475 0.101 Uiso 1 1 calc R U
H23B H 0.4174 0.6067 0.3186 0.101 Uiso 1 1 calc R U
H23C H 0.3914 0.6047 0.4235 0.101 Uiso 1 1 calc R U
C24 C 0.4336(8) 0.7256(5) 0.1313(10) 0.059(2) Uani 1 1 d . U
C25 C 0.5150(9) 0.7455(6) 0.1561(10) 0.065(2) Uani 1 1 d . U
H25 H 0.5591 0.7221 0.1780 0.078 Uiso 1 1 calc R U
C26 C 0.5313(9) 0.7985(6) 0.1489(10) 0.070(2) Uani 1 1 d . U
H26 H 0.5863 0.8112 0.1655 0.084 Uiso 1 1 calc R U
C27 C 0.4642(8) 0.8348(6) 0.1159(10) 0.068(2) Uani 1 1 d . U
H27 H 0.4737 0.8714 0.1116 0.081 Uiso 1 1 calc R U
C28 C 0.3862(8) 0.8135(6) 0.0911(10) 0.063(2) Uani 1 1 d . U
H28 H 0.3416 0.8367 0.0700 0.075 Uiso 1 1 calc R U
C29 C 0.3597(8) 0.6379(5) 0.1020(9) 0.0574(18) Uani 1 1 d . U
C30 C 0.3777(8) 0.5835(5) 0.0996(10) 0.061(2) Uani 1 1 d . U
H30 H 0.4317 0.5716 0.1254 0.073 Uiso 1 1 calc R U
C31 C 0.3189(8) 0.5473(6) 0.0606(10) 0.065(2) Uani 1 1 d . U
H31 H 0.3312 0.5108 0.0604 0.078 Uiso 1 1 calc R U
C32 C 0.2413(9) 0.5661(5) 0.0219(10) 0.063(2) Uani 1 1 d . U
H32 H 0.1995 0.5426 -0.0067 0.076 Uiso 1 1 calc R U
C33 C 0.2248(9) 0.6202(5) 0.0251(10) 0.061(2) Uani 1 1 d . U
H33 H 0.1708 0.6321 -0.0004 0.074 Uiso 1 1 calc R U
C34 C 0.1308(9) 0.8873(6) 0.0136(11) 0.072(3) Uani 1 1 d . U
H34A H 0.0728 0.8974 -0.0067 0.108 Uiso 1 1 calc R U
H34B H 0.1511 0.9036 0.0756 0.108 Uiso 1 1 calc R U
H34C H 0.1647 0.8993 -0.0341 0.108 Uiso 1 1 calc R U
C35 C 0.1368(9) 0.8274(6) 0.0230(10) 0.064(2) Uani 1 1 d . U
C36 C 0.0664(9) 0.7984(6) 0.0055(10) 0.068(2) Uani 1 1 d . U
H36 H 0.0158 0.8165 -0.0146 0.081 Uiso 1 1 calc R U
C37 C 0.0629(9) 0.7428(6) 0.0149(10) 0.066(2) Uani 1 1 d . U
C38 C -0.0219(8) 0.7124(7) -0.0011(12) 0.081(4) Uani 1 1 d . U
H38A H -0.0678 0.7376 -0.0131 0.122 Uiso 1 1 calc R U
H38B H -0.0234 0.6889 -0.0563 0.122 Uiso 1 1 calc R U
H38C H -0.0275 0.6917 0.0562 0.122 Uiso 1 1 calc R U

loop_
_atom_site_aniso_label
_atom_site_aniso_U_11
_atom_site_aniso_U_22
_atom_site_aniso_U_33
_atom_site_aniso_U_23
_atom_site_aniso_U_13
_atom_site_aniso_U_12
Pd1 0.0561(6) 0.0425(6) 0.0422(5) 0.0000(4) 0.0038(4) -0.0013(4)
Pd2 0.0574(6) 0.0425(6) 0.0426(5) -0.0012(4) 0.0080(4) 0.0065(4)
V1 0.0539(12) 0.0456(13) 0.0589(14) 0.0032(11) -0.0027(10) -0.0043(10)
V2 0.0680(14) 0.0497(13) 0.0548(13) -0.0036(11) 0.0028(11) 0.0025(11)
V3 0.0786(15) 0.0639(16) 0.0525(14) -0.0102(12) -0.0081(11) -0.0007(12)
V4 0.0753(15) 0.0491(14) 0.0695(16) -0.0151(12) 0.0082(12) 0.0052(11)
V5 0.0674(14) 0.0476(13) 0.0598(14) -0.0031(11) -0.0100(11) 0.0047(11)
V6 0.128(2) 0.0469(15) 0.0800(19) 0.0114(14) 0.0162(17) -0.0118(15)
O1 0.073(5) 0.065(5) 0.074(5) 0.012(4) 0.005(4) -0.015(4)
O2 0.074(3) 0.055(3) 0.054(3) -0.001(3) 0.002(3) -0.006(3)
O3 0.077(3) 0.060(3) 0.064(3) -0.005(3) 0.010(3) -0.002(3)
O4 0.065(3) 0.052(3) 0.064(3) -0.009(3) -0.002(3) 0.002(3)
O5 0.065(3) 0.050(3) 0.059(3) 0.000(3) -0.002(3) -0.003(3)
O6 0.078(5) 0.062(5) 0.071(5) -0.003(4) 0.013(4) 0.002(4)
O7 0.068(3) 0.054(3) 0.052(3) 0.004(3) -0.001(3) -0.005(3)
O8 0.092(4) 0.064(4) 0.067(3) 0.008(3) 0.013(3) 0.000(3)
O9 0.078(4) 0.059(4) 0.062(4) -0.004(3) 0.006(3) 0.003(3)
O10 0.082(5) 0.081(5) 0.064(5) -0.017(4) -0.013(4) -0.013(4)
O11 0.088(3) 0.062(3) 0.064(3) -0.012(3) 0.003(3) -0.003(3)
O12 0.088(3) 0.061(3) 0.066(3) -0.003(3) 0.009(3) -0.002(3)
O13 0.093(5) 0.084(5) 0.081(5) -0.019(5) 0.001(5) 0.002(5)
O14 0.078(3) 0.057(3) 0.070(3) -0.004(3) 0.002(3) 0.009(3)
O15 0.093(3) 0.057(3) 0.074(3) -0.007(3) 0.003(3) 0.002(3)
O16 0.082(5) 0.080(6) 0.078(5) -0.002(5) -0.007(5) 0.009(5)
O17 0.123(6) 0.077(6) 0.103(6) 0.019(5) 0.010(5) -0.010(5)
O18 0.092(4) 0.061(4) 0.069(3) 0.008(3) 0.008(3) 0.008(3)
O19 0.072(3) 0.051(3) 0.056(3) -0.003(3) 0.005(3) -0.001(3)
O20 0.065(3) 0.051(3) 0.067(3) -0.003(3) 0.004(3) -0.002(3)
O21 0.063(3) 0.050(3) 0.066(4) -0.002(3) 0.003(3) 0.003(3)
O22 0.067(3) 0.052(4) 0.068(4) 0.001(3) 0.004(3) 0.006(3)
O23 0.065(3) 0.054(3) 0.064(3) -0.002(3) 0.003(3) 0.005(3)
O24 0.50(3) 0.50(3) 0.50(3) 0.000(2) 0.075(5) 0.000(2)
N1 0.060(6) 0.048(6) 0.042(6) 0.002(5) 0.007(5) -0.001(5)
N2 0.057(6) 0.046(6) 0.045(6) -0.002(5) -0.011(5) 0.001(5)
N3 0.075(7) 0.054(7) 0.054(7) -0.001(5) -0.003(5) 0.003(6)
N4 0.062(6) 0.038(5) 0.045(6) 0.005(5) 0.019(5) 0.008(5)
N5 0.076(7) 0.052(6) 0.038(6) 0.000(5) 0.022(5) -0.014(5)
N6 0.049(6) 0.054(7) 0.072(7) 0.002(6) 0.006(5) 0.007(5)
C1 0.103(7) 0.089(7) 0.091(7) -0.002(6) 0.000(6) -0.004(6)
C2 0.094(6) 0.090(6) 0.078(6) 0.005(6) 0.010(6) 0.004(6)
C3 0.121(8) 0.100(8) 0.121(8) 0.007(8) 0.003(7) 0.007(7)
C4 0.084(7) 0.064(7) 0.070(7) 0.001(6) -0.010(6) 0.003(6)
C5 0.149(7) 0.120(8) 0.136(8) -0.002(7) -0.002(7) -0.001(7)
C6 0.105(6) 0.089(6) 0.086(6) -0.025(6) -0.006(6) 0.002(6)
C7 0.114(7) 0.081(7) 0.102(7) -0.014(7) -0.003(7) 0.000(7)
C8 0.122(6) 0.103(7) 0.105(6) 0.007(6) -0.005(6) -0.001(6)
C9 0.068(4) 0.058(4) 0.063(4) 0.003(4) 0.002(4) -0.009(4)
C10 0.066(4) 0.065(5) 0.069(5) 0.007(4) 0.000(4) -0.008(4)
C11 0.072(4) 0.065(5) 0.067(5) 0.001(4) -0.001(4) -0.014(4)
C12 0.070(4) 0.059(5) 0.066(5) 0.001(4) -0.001(4) -0.011(4)
C13 0.065(4) 0.056(4) 0.055(4) 0.003(4) 0.003(4) -0.007(4)
C14 0.065(4) 0.054(4) 0.061(4) -0.002(3) 0.003(3) -0.001(3)
C15 0.069(4) 0.058(4) 0.065(4) -0.004(4) 0.003(4) 0.001(4)
C16 0.066(5) 0.065(5) 0.068(5) -0.006(5) 0.005(4) 0.007(4)
C17 0.067(4) 0.062(5) 0.071(5) -0.001(4) 0.004(4) 0.002(4)
C18 0.067(4) 0.059(4) 0.066(4) -0.003(4) 0.005(4) 0.004(4)
C19 0.078(7) 0.061(7) 0.094(8) 0.009(7) 0.002(7) -0.010(6)
C20 0.064(4) 0.052(4) 0.061(4) 0.005(4) 0.006(4) -0.004(4)
C21 0.068(4) 0.049(4) 0.063(4) -0.002(3) 0.008(3) 0.002(3)
C22 0.069(4) 0.051(4) 0.062(4) 0.002(4) 0.009(4) 0.004(4)
C23 0.070(6) 0.057(6) 0.072(7) 0.001(6) 0.001(6) 0.011(6)
C24 0.062(4) 0.055(4) 0.060(4) 0.000(4) 0.011(4) -0.001(4)
C25 0.067(4) 0.060(5) 0.068(5) 0.004(4) 0.009(4) -0.002(4)
C26 0.068(4) 0.065(5) 0.075(5) 0.006(4) 0.007(4) -0.008(4)
C27 0.071(4) 0.060(5) 0.071(5) 0.003(4) 0.009(4) -0.007(4)
C28 0.066(4) 0.056(4) 0.067(4) 0.004(4) 0.010(4) -0.006(4)
C29 0.066(4) 0.049(3) 0.058(4) -0.002(3) 0.011(3) 0.003(3)
C30 0.070(4) 0.052(4) 0.061(4) -0.004(4) 0.008(4) 0.007(4)
C31 0.075(5) 0.055(5) 0.065(5) -0.004(4) 0.012(4) 0.005(4)
C32 0.074(4) 0.053(4) 0.063(4) -0.008(4) 0.011(4) 0.001(4)
C33 0.070(4) 0.054(4) 0.060(4) -0.001(4) 0.007(4) 0.006(4)
C34 0.083(6) 0.063(6) 0.067(6) 0.000(6) 0.005(6) 0.013(6)
C35 0.069(4) 0.059(4) 0.062(4) -0.004(4) 0.006(4) 0.007(4)
C36 0.068(4) 0.062(4) 0.071(4) 0.000(4) 0.004(4) 0.010(4)
C37 0.068(4) 0.061(4) 0.067(4) -0.003(4) 0.005(4) 0.006(4)
C38 0.060(7) 0.083(8) 0.096(8) 0.002(8) -0.004(7) -0.001(7)

loop_
_atom_type_symbol
_atom_type_description
_atom_type_scat_dispersion_real
_atom_type_scat_dispersion_imag
_atom_type_scat_source
C C 0.0033 0.0016 'International Tables Vol C Tables 4.2.6.8 and 6.1.1.4'
H H 0.0000 0.0000 'International Tables Vol C Tables 4.2.6.8 and 6.1.1.4'
N N 0.0061 0.0033 'International Tables Vol C Tables 4.2.6.8 and 6.1.1.4'
O O 0.0106 0.0060 'International Tables Vol C Tables 4.2.6.8 and 6.1.1.4'
V V 0.3005 0.5294 'International Tables Vol C Tables 4.2.6.8 and 6.1.1.4'
Pd Pd -0.9988 1.0072 'International Tables Vol C Tables 4.2.6.8 and 6.1.1.4'

loop_
_geom_angle_atom_site_label_1
_geom_angle_atom_site_label_2
_geom_angle_atom_site_label_3
_geom_angle
O21 Pd1 O20 90.4(4)
O21 Pd1 N1 89.3(4)
O20 Pd1 N1 176.4(4)
O21 Pd1 N2 175.7(4)
O20 Pd1 N2 88.5(4)
N1 Pd1 N2 92.0(4)
O22 Pd2 O23 91.2(4)
O22 Pd2 N4 89.2(4)
O23 Pd2 N4 178.7(4)
O22 Pd2 N5 175.8(4)
O23 Pd2 N5 88.4(4)
N4 Pd2 N5 91.2(4)
O1 V1 O5 102.9(4)
O1 V1 O4 99.4(4)
O5 V1 O4 92.4(4)
O1 V1 O2 99.4(4)
O5 V1 O2 93.2(4)
O4 V1 O2 158.7(4)
O1 V1 O3 95.8(4)
O5 V1 O3 161.3(4)
O4 V1 O3 83.1(4)
O2 V1 O3 85.1(4)
O1 V1 O19 170.5(4)
O5 V1 O19 86.3(3)
O4 V1 O19 82.6(3)
O2 V1 O19 77.3(3)
O3 V1 O19 75.2(3)
O1 V1 V2 140.7(4)
O5 V1 V2 37.9(3)
O4 V1 V2 85.0(3)
O2 V1 V2 86.9(3)
O3 V1 V2 123.5(3)
O19 V1 V2 48.5(2)
O6 V2 O9 102.2(4)
O6 V2 O5 100.2(4)
O9 V2 O5 91.5(4)
O6 V2 O8 101.4(4)
O9 V2 O8 89.7(4)
O5 V2 O8 157.6(4)
O6 V2 O7 99.3(4)
O9 V2 O7 158.5(4)
O5 V2 O7 85.8(3)
O8 V2 O7 85.0(4)
O6 V2 O19 174.4(4)
O9 V2 O19 83.4(3)
O5 V2 O19 79.0(3)
O8 V2 O19 78.9(4)
O7 V2 O19 75.2(3)
O6 V2 V1 132.7(4)
O9 V2 V1 85.5(3)
O5 V2 V1 32.5(2)
O8 V2 V1 125.5(3)
O7 V2 V1 80.8(2)
O19 V2 V1 46.7(2)
O6 V2 V5 136.8(3)
O9 V2 V5 34.7(3)
O5 V2 V5 83.6(2)
O8 V2 V5 84.7(3)
O7 V2 V5 123.9(3)
O19 V2 V5 48.8(2)
V1 V2 V5 62.04(7)
O6 V2 V6 133.6(4)
O9 V2 V6 84.9(3)
O5 V2 V6 125.7(3)
O8 V2 V6 32.2(3)
O7 V2 V6 79.5(3)
O19 V2 V6 46.7(2)
V1 V2 V6 93.34(9)
V5 V2 V6 63.74(8)
O10 V3 O12 102.7(5)
O10 V3 O7 99.7(4)
O12 V3 O7 90.2(4)
O10 V3 O11 99.4(5)
O12 V3 O11 93.5(4)
O7 V3 O11 159.3(4)
O10 V3 O2 96.1(5)
O12 V3 O2 161.0(4)
O7 V3 O2 83.7(4)
O11 V3 O2 86.2(4)
O10 V3 O19 173.1(5)
O12 V3 O19 84.0(4)
O7 V3 O19 81.5(3)
O11 V3 O19 78.6(4)
O2 V3 O19 77.3(3)
O10 V3 V6 138.7(4)
O12 V3 V6 36.1(3)
O7 V3 V6 83.1(3)
O11 V3 V6 88.0(3)
O2 V3 V6 125.0(3)
O19 V3 V6 48.1(2)
O13 V4 O14 101.7(5)
O13 V4 O3 99.1(5)
O14 V4 O3 93.4(4)
O13 V4 O15 100.7(5)
O14 V4 O15 94.2(4)
O3 V4 O15 156.8(4)
O13 V4 O11 94.0(4)
O14 V4 O11 164.3(4)
O3 V4 O11 83.3(4)
O15 V4 O11 83.4(4)
O13 V4 O19 169.7(4)
O14 V4 O19 88.5(3)
O3 V4 O19 79.3(4)
O15 V4 O19 79.0(4)
O11 V4 O19 75.7(3)
O13 V4 V5 141.1(4)
O14 V4 V5 39.4(3)
O3 V4 V5 85.5(3)
O15 V4 V5 86.5(3)
O11 V4 V5 124.8(3)
O19 V4 V5 49.1(2)
O16 V5 O9 100.5(4)
O16 V5 O4 102.1(5)
O9 V5 O4 91.8(4)
O16 V5 O18 101.5(5)
O9 V5 O18 86.8(4)
O4 V5 O18 156.2(4)
O16 V5 O14 100.5(4)
O9 V5 O14 158.7(4)
O4 V5 O14 86.9(4)
O18 V5 O14 85.9(4)
O16 V5 O19 176.8(4)
O9 V5 O19 82.3(3)
O4 V5 O19 79.3(3)
O18 V5 O19 77.0(4)
O14 V5 O19 76.6(3)
O16 V5 V4 132.1(4)
O9 V5 V4 127.3(3)
O4 V5 V4 81.7(3)
O18 V5 V4 80.3(3)
O14 V5 V4 31.6(3)
O19 V5 V4 45.0(2)
O16 V5 V2 134.6(4)
O9 V5 V2 34.1(3)
O4 V5 V2 84.0(2)
O18 V5 V2 81.6(3)
O14 V5 V2 124.8(3)
O19 V5 V2 48.2(2)
V4 V5 V2 93.29(8)
O17 V6 O8 100.0(5)
O17 V6 O12 102.6(5)
O8 V6 O12 94.0(4)
O17 V6 O18 98.2(5)
O8 V6 O18 89.2(4)
O12 V6 O18 158.1(4)
O17 V6 O15 98.9(5)
O8 V6 O15 160.4(4)
O12 V6 O15 86.7(4)
O18 V6 O15 83.2(4)
O17 V6 O19 174.3(5)
O8 V6 O19 85.4(4)
O12 V6 O19 78.7(4)
O18 V6 O19 80.0(3)
O15 V6 O19 75.6(4)
O17 V6 V3 136.1(4)
O8 V6 V3 88.4(3)
O12 V6 V3 33.5(3)
O18 V6 V3 125.2(3)
O15 V6 V3 81.4(3)
O19 V6 V3 45.2(2)
O17 V6 V2 137.4(5)
O8 V6 V2 37.4(3)
O12 V6 V2 87.5(3)
O18 V6 V2 81.9(3)
O15 V6 V2 123.2(3)
O19 V6 V2 48.0(2)
V3 V6 V2 64.38(8)
C1 O2 V1 126.0(9)
C1 O2 V3 119.2(9)
V1 O2 V3 110.6(4)
C2 O3 V4 122.4(9)
C2 O3 V1 126.0(9)
V4 O3 V1 109.6(4)
C3 O4 V1 124.2(8)
C3 O4 V5 118.0(8)
V1 O4 V5 109.4(4)
V1 O5 V2 109.7(4)
C4 O7 V3 123.0(8)
C4 O7 V2 117.7(8)
V3 O7 V2 109.2(4)
C5 O8 V6 124.5(10)
C5 O8 V2 95.8(8)
V6 O8 V2 110.3(4)
V2 O9 V5 111.3(4)
C6 O11 V3 123.9(9)
C6 O11 V4 126.6(10)
V3 O11 V4 108.3(4)
V3 O12 V6 110.4(5)
V4 O14 V5 109.0(4)
C7 O15 V4 127.8(10)
C7 O15 V6 112.6(10)
V4 O15 V6 110.7(5)
C8 O18 V6 125.7(10)
C8 O18 V5 120.9(10)
V6 O18 V5 112.0(4)
V3 O19 V4 97.1(3)
V3 O19 V1 94.6(3)
V4 O19 V1 95.3(3)
V3 O19 V6 86.7(3)
V4 O19 V6 94.3(3)
V1 O19 V6 170.1(4)
V3 O19 V2 94.0(3)
V4 O19 V2 168.8(4)
V1 O19 V2 84.8(3)
V6 O19 V2 85.4(3)
V3 O19 V5 176.0(4)
V4 O19 V5 85.9(3)
V1 O19 V5 87.7(3)
V6 O19 V5 90.5(3)
V2 O19 V5 83.0(3)
C20 O20 Pd1 126.4(8)
C22 O21 Pd1 126.9(8)
C35 O22 Pd2 125.3(9)
C37 O23 Pd2 123.6(9)
H1 O24 H2 105.4
C9 N1 C13 117.2(11)
C9 N1 Pd1 118.5(9)
C13 N1 Pd1 124.2(8)
C14 N2 C18 116.5(11)
C14 N2 Pd1 124.7(8)
C18 N2 Pd1 118.7(9)
C13 N3 C14 131.6(12)
C13 N3 H3 114.2
C14 N3 H3 114.2
C24 N4 C28 115.6(11)
C24 N4 Pd2 125.8(8)
C28 N4 Pd2 118.3(8)
C33 N5 C29 117.6(11)
C33 N5 Pd2 118.5(9)
C29 N5 Pd2 123.9(8)
C24 N6 C29 133.6(11)
C24 N6 H6 113.2
C29 N6 H6 113.2
O2 C1 H1A 109.5
O2 C1 H1B 109.5
H1A C1 H1B 109.5
O2 C1 H1C 109.5
H1A C1 H1C 109.5
H1B C1 H1C 109.5
O3 C2 H2A 109.5
O3 C2 H2B 109.5
H2A C2 H2B 109.5
O3 C2 H2C 109.5
H2A C2 H2C 109.5
H2B C2 H2C 109.5
O4 C3 H3C 109.5
O4 C3 H3D 109.5
H3C C3 H3D 109.5
O4 C3 H3E 109.5
H3C C3 H3E 109.5
H3D C3 H3E 109.5
O7 C4 H4A 109.5
O7 C4 H4B 109.5
H4A C4 H4B 109.5
O7 C4 H4C 109.5
H4A C4 H4C 109.5
H4B C4 H4C 109.5
O8 C5 H5A 109.5
O8 C5 H5B 109.5
H5A C5 H5B 109.5
O8 C5 H5C 109.5
H5A C5 H5C 109.5
H5B C5 H5C 109.5
O11 C6 H6C 109.5
O11 C6 H6D 109.5
H6C C6 H6D 109.5
O11 C6 H6E 109.5
H6C C6 H6E 109.5
H6D C6 H6E 109.5
O15 C7 H7A 109.5
O15 C7 H7B 109.5
H7A C7 H7B 109.5
O15 C7 H7C 109.5
H7A C7 H7C 109.5
H7B C7 H7C 109.5
O18 C8 H8A 109.5
O18 C8 H8B 109.5
H8A C8 H8B 109.5
O18 C8 H8C 109.5
H8A C8 H8C 109.5
H8B C8 H8C 109.5
N1 C9 C10 124.2(13)
N1 C9 H9 117.9
C10 C9 H9 117.9
C9 C10 C11 118.2(13)
C9 C10 H10 120.9
C11 C10 H10 120.9
C12 C11 C10 118.4(13)
C12 C11 H11 120.8
C10 C11 H11 120.8
C11 C12 C13 122.0(14)
C11 C12 H12 119.0
C13 C12 H12 119.0
N3 C13 N1 122.2(12)
N3 C13 C12 117.8(13)
N1 C13 C12 119.9(12)
N2 C14 N3 122.0(12)
N2 C14 C15 121.1(12)
N3 C14 C15 116.9(12)
C16 C15 C14 121.1(14)
C16 C15 H15 119.5
C14 C15 H15 119.5
C15 C16 C17 119.3(14)
C15 C16 H16 120.4
C17 C16 H16 120.4
C16 C17 C18 117.9(13)
C16 C17 H17 121.0
C18 C17 H17 121.0
N2 C18 C17 124.0(13)
N2 C18 H18 118.0
C17 C18 H18 118.0
C20 C19 H19A 109.5
C20 C19 H19B 109.5
H19A C19 H19B 109.5
C20 C19 H19C 109.5
H19A C19 H19C 109.5
H19B C19 H19C 109.5
O20 C20 C21 124.8(12)
O20 C20 C19 114.1(11)
C21 C20 C19 121.1(13)
C22 C21 C20 127.2(13)
C22 C21 H21 116.4
C20 C21 H21 116.4
O21 C22 C21 123.5(12)
O21 C22 C23 113.8(12)
C21 C22 C23 122.5(13)
C22 C23 H23A 109.5
C22 C23 H23B 109.5
H23A C23 H23B 109.5
C22 C23 H23C 109.5
H23A C23 H23C 109.5
H23B C23 H23C 109.5
N6 C24 N4 120.5(11)
N6 C24 C25 117.5(12)
N4 C24 C25 121.9(13)
C26 C25 C24 121.1(14)
C26 C25 H25 119.5
C24 C25 H25 119.5
C25 C26 C27 120.0(13)
C25 C26 H26 120.0
C27 C26 H26 120.0
C28 C27 C26 116.9(13)
C28 C27 H27 121.6
C26 C27 H27 121.6
C27 C28 N4 124.4(13)
C27 C28 H28 117.8
N4 C28 H28 117.8
N5 C29 N6 121.3(11)
N5 C29 C30 119.7(12)
N6 C29 C30 118.9(12)
C31 C30 C29 121.8(13)
C31 C30 H30 119.1
C29 C30 H30 119.1
C30 C31 C32 117.6(13)
C30 C31 H31 121.2
C32 C31 H31 121.2
C31 C32 C33 119.6(13)
C31 C32 H32 120.2
C33 C32 H32 120.2
N5 C33 C32 123.7(13)
N5 C33 H33 118.2
C32 C33 H33 118.2
C35 C34 H34A 109.5
C35 C34 H34B 109.5
H34A C34 H34B 109.5
C35 C34 H34C 109.5
H34A C34 H34C 109.5
H34B C34 H34C 109.5
O22 C35 C36 127.5(14)
O22 C35 C34 113.5(12)
C36 C35 C34 119.0(13)
C35 C36 C37 124.6(13)
C35 C36 H36 117.7
C37 C36 H36 117.7
O23 C37 C36 127.1(13)
O23 C37 C38 111.2(12)
C36 C37 C38 121.5(13)
C37 C38 H38A 109.5
C37 C38 H38B 109.5
H38A C38 H38B 109.5
C37 C38 H38C 109.5
H38A C38 H38C 109.5
H38B C38 H38C 109.5

loop_
_geom_bond_atom_site_label_1
_geom_bond_atom_site_label_2
_geom_bond_distance
Pd1 O21 1.978(8)
Pd1 O20 1.986(8)
Pd1 N1 2.020(10)
Pd1 N2 2.029(10)
Pd2 O22 1.982(9)
Pd2 O23 1.999(8)
Pd2 N4 2.007(10)
Pd2 N5 2.026(10)
V1 O1 1.607(9)
V1 O5 1.750(8)
V1 O4 1.913(8)
V1 O2 1.918(9)
V1 O3 2.066(9)
V1 O19 2.241(9)
V1 V2 3.069(3)
V2 O6 1.607(9)
V2 O9 1.848(8)
V2 O5 2.000(8)
V2 O8 2.010(9)
V2 O7 2.073(8)
V2 O19 2.310(9)
V2 V5 3.073(3)
V2 V6 3.099(4)
V3 O10 1.578(9)
V3 O12 1.790(10)
V3 O7 1.938(9)
V3 O11 1.949(10)
V3 O2 2.016(9)
V3 O19 2.159(8)
V3 V6 3.037(4)
V4 O13 1.589(10)
V4 O14 1.701(9)
V4 O3 1.931(10)
V4 O15 1.944(10)
V4 O11 2.065(9)
V4 O19 2.180(9)
V4 V5 3.072(3)
V5 O16 1.614(9)
V5 O9 1.876(8)
V5 O4 1.964(8)
V5 O18 2.001(9)
V5 O14 2.064(8)
V5 O19 2.328(8)
V6 O17 1.609(11)
V6 O8 1.763(10)
V6 O12 1.908(10)
V6 O18 1.930(10)
V6 O15 2.015(10)
V6 O19 2.262(9)
O2 C1 1.463(17)
O3 C2 1.403(16)
O4 C3 1.633(19)
O7 C4 1.387(15)
O8 C5 1.554(15)
O11 C6 1.369(16)
O15 C7 1.489(18)
O18 C8 1.382(14)
O20 C20 1.267(15)
O21 C22 1.287(15)
O22 C35 1.269(15)
O23 C37 1.277(15)
O24 H1 0.8517
O24 H2 0.8498
N1 C9 1.344(16)
N1 C13 1.360(16)
N2 C14 1.332(16)
N2 C18 1.351(15)
N3 C13 1.348(16)
N3 C14 1.384(15)
N3 H3 0.8600
N4 C24 1.358(16)
N4 C28 1.428(15)
N5 C33 1.321(16)
N5 C29 1.365(16)
N6 C24 1.337(16)
N6 C29 1.369(16)
N6 H6 0.8600
C1 H1A 0.9600
C1 H1B 0.9600
C1 H1C 0.9600
C2 H2A 0.9600
C2 H2B 0.9600
C2 H2C 0.9600
C3 H3C 0.9600
C3 H3D 0.9600
C3 H3E 0.9600
C4 H4A 0.9600
C4 H4B 0.9600
C4 H4C 0.9600
C5 H5A 0.9600
C5 H5B 0.9600
C5 H5C 0.9600
C6 H6C 0.9600
C6 H6D 0.9600
C6 H6E 0.9600
C7 H7A 0.9600
C7 H7B 0.9600
C7 H7C 0.9600
C8 H8A 0.9600
C8 H8B 0.9600
C8 H8C 0.9600
C9 C10 1.376(17)
C9 H9 0.9300
C10 C11 1.390(19)
C10 H10 0.9300
C11 C12 1.337(18)
C11 H11 0.9300
C12 C13 1.402(17)
C12 H12 0.9300
C14 C15 1.386(18)
C15 C16 1.333(17)
C15 H15 0.9300
C16 C17 1.358(19)
C16 H16 0.9300
C17 C18 1.370(18)
C17 H17 0.9300
C18 H18 0.9300
C19 C20 1.506(18)
C19 H19A 0.9600
C19 H19B 0.9600
C19 H19C 0.9600
C20 C21 1.374(17)
C21 C22 1.368(18)
C21 H21 0.9300
C22 C23 1.493(17)
C23 H23A 0.9600
C23 H23B 0.9600
C23 H23C 0.9600
C24 C25 1.384(18)
C25 C26 1.353(19)
C25 H25 0.9300
C26 C27 1.424(19)
C26 H26 0.9300
C27 C28 1.350(17)
C27 H27 0.9300
C28 H28 0.9300
C29 C30 1.389(18)
C30 C31 1.356(18)
C30 H30 0.9300
C31 C32 1.358(18)
C31 H31 0.9300
C32 C33 1.376(17)
C32 H32 0.9300
C33 H33 0.9300
C34 C35 1.501(19)
C34 H34A 0.9600
C34 H34B 0.9600
C34 H34C 0.9600
C35 C36 1.327(18)
C36 C37 1.395(19)
C36 H36 0.9300
C37 C38 1.538(19)
C38 H38A 0.9600
C38 H38B 0.9600
C38 H38C 0.9600
